data_4021124
loop_
_publ_author_name
'Vladimir O. Smirnov'
'Sema L. Ioffe'
'Alexander A. Tishkov'
'Yulia A. Khomutova'
'Ivan D. Nesterov'
'Michael Yu. Antipin'
'William A. Smit'
'Vladimir A. Tartakovsky'

_publ_section_title
;
 New C-C Coupling Reaction of Cyclic Nitronates with Carbon
 Nucleophiles. Umpolung of the Conventional Reactivity of Nitronates
;
_journal_name_full 'Journal of Organic Chemistry'
_journal_page_first 8485
_journal_page_last 8488
_journal_paper_doi 10.1021/jo048944k
_journal_volume 69
_journal_year 2004
_chemical_formula_sum 'C22 H37 N O4 Si'
_chemical_formula_weight 407.62
_chemical_melting_point 378.15
_space_group_IT_number 2
_symmetry_cell_setting triclinic
_symmetry_space_group_name_Hall '-P 1'
_symmetry_space_group_name_H-M 'P -1'
_cell_angle_alpha 78.856(5)
_cell_angle_beta 75.572(6)
_cell_angle_gamma 82.530(6)
_cell_formula_units_Z 2
_cell_length_a 9.423(2)
_cell_length_b 9.858(2)
_cell_length_c 13.376(3)
_cell_measurement_temperature 110(2)
_cell_volume 1176.3(5)
_diffrn_ambient_temperature 110(2)
_exptl_crystal_density_diffrn 1.151
_cod_depositor_comments
;
The following automatic conversions were performed:

'_chemical_melting_point' value '105 C' was changed to '378.15' - it
was converted from degrees Celsius(C) to Kelvins(K).

Automatic conversion script
Id: cif_fix_values 1646 2011-03-28 12:23:43Z adriana 
;
_cod_database_code 4021124

loop_
_symmetry_equiv_pos_as_xyz
'x, y, z'
'-x, -y, -z'

loop_
_atom_site_label
_atom_site_type_symbol
_atom_site_fract_x
_atom_site_fract_y
_atom_site_fract_z
_atom_site_U_iso_or_equiv
_atom_site_adp_type
_atom_site_occupancy
_atom_site_symmetry_multiplicity
_atom_site_calc_flag
_atom_site_refinement_flags
_atom_site_disorder_assembly
_atom_site_disorder_group
O1 O -0.27406(11) 0.74183(9) 0.14263(8) 0.0212(2) Uani 1 1 d . . .
N2 N -0.17488(13) 0.63363(11) 0.18683(9) 0.0191(2) Uani 1 1 d . . .
O2 O -0.14820(11) 0.69695(10) 0.26749(8) 0.0208(2) Uani 1 1 d . . .
Si2 Si 0.02453(4) 0.74544(4) 0.23917(3) 0.02436(13) Uani 1 1 d . . .
O3 O -0.47434(13) 0.74546(11) 0.40437(8) 0.0292(3) Uani 1 1 d . . .
C3 C -0.26403(15) 0.51355(13) 0.24126(11) 0.0186(3) Uani 1 1 d . . .
O4 O -0.34355(12) 0.56365(11) 0.47876(8) 0.0287(3) Uani 1 1 d . . .
C4 C -0.29199(15) 0.45702(13) 0.14689(11) 0.0186(3) Uani 1 1 d . . .
H4A H -0.1949 0.4355 0.1027 0.022 Uiso 1 1 calc R . .
C5 C -0.37305(16) 0.56870(13) 0.07869(11) 0.0206(3) Uani 1 1 d . . .
H5A H -0.3734 0.5353 0.0151 0.025 Uiso 1 1 calc R . .
H5B H -0.4744 0.5841 0.1163 0.025 Uiso 1 1 calc R . .
C6 C -0.30240(16) 0.70659(14) 0.04941(11) 0.0214(3) Uani 1 1 d . . .
C7 C -0.40858(15) 0.55662(14) 0.31527(11) 0.0211(3) Uani 1 1 d . . .
H7A H -0.4658 0.6231 0.2740 0.025 Uiso 1 1 calc R . .
H7B H -0.4633 0.4753 0.3418 0.025 Uiso 1 1 calc R . .
C8 C -0.16426(16) 0.40721(14) 0.29769(12) 0.0239(3) Uani 1 1 d . . .
H8A H -0.1480 0.4425 0.3556 0.036 Uiso 1 1 calc R . .
H8B H -0.0718 0.3905 0.2499 0.036 Uiso 1 1 calc R . .
H8C H -0.2104 0.3220 0.3230 0.036 Uiso 1 1 calc R . .
C9 C -0.36667(16) 0.32214(14) 0.17946(11) 0.0207(3) Uani 1 1 d . . .
C10 C -0.51767(16) 0.31734(15) 0.22329(11) 0.0231(3) Uani 1 1 d . . .
H10A H -0.5768 0.3997 0.2307 0.028 Uiso 1 1 calc R . .
C11 C -0.58076(17) 0.19140(16) 0.25601(12) 0.0269(3) Uani 1 1 d . . .
H11A H -0.6810 0.1900 0.2860 0.032 Uiso 1 1 calc R . .
C12 C -0.49398(18) 0.06781(15) 0.24387(13) 0.0289(3) Uani 1 1 d . . .
H12A H -0.5356 -0.0165 0.2665 0.035 Uiso 1 1 calc R . .
C13 C -0.34551(18) 0.07094(15) 0.19804(13) 0.0302(3) Uani 1 1 d . . .
H13A H -0.2875 -0.0114 0.1881 0.036 Uiso 1 1 calc R . .
C14 C -0.28254(17) 0.19702(15) 0.16671(13) 0.0256(3) Uani 1 1 d . . .
H14A H -0.1823 0.1977 0.1367 0.031 Uiso 1 1 calc R . .
C15 C -0.16230(18) 0.70375(16) -0.03733(12) 0.0282(3) Uani 1 1 d . . .
H15A H -0.1222 0.7921 -0.0525 0.042 Uiso 1 1 calc R . .
H15B H -0.1849 0.6848 -0.0991 0.042 Uiso 1 1 calc R . .
H15C H -0.0917 0.6326 -0.0149 0.042 Uiso 1 1 calc R . .
C16 C -0.41239(18) 0.82517(15) 0.01849(13) 0.0302(3) Uani 1 1 d . . .
H16A H -0.3665 0.9108 0.0001 0.045 Uiso 1 1 calc R . .
H16B H -0.4957 0.8313 0.0763 0.045 Uiso 1 1 calc R . .
H16C H -0.4443 0.8081 -0.0404 0.045 Uiso 1 1 calc R . .
C17 C 0.02737(17) 0.82449(16) 0.35538(13) 0.0287(3) Uani 1 1 d . . .
C18 C 0.1626(2) 0.5931(2) 0.2263(2) 0.0478(5) Uani 1 1 d . . .
H18A H 0.1591 0.5545 0.1664 0.072 Uiso 1 1 calc R . .
H18B H 0.1409 0.5243 0.2882 0.072 Uiso 1 1 calc R . .
H18C H 0.2591 0.6219 0.2177 0.072 Uiso 1 1 calc R . .
C19 C 0.0584(2) 0.8724(2) 0.11536(14) 0.0381(4) Uani 1 1 d . . .
H19A H 0.0561 0.8279 0.0581 0.057 Uiso 1 1 calc R . .
H19B H 0.1531 0.9065 0.1039 0.057 Uiso 1 1 calc R . .
H19C H -0.0163 0.9485 0.1202 0.057 Uiso 1 1 calc R . .
C20 C -0.39969(15) 0.61879(14) 0.40748(11) 0.0219(3) Uani 1 1 d . . .
C21 C 0.1806(2) 0.8739(2) 0.34099(18) 0.0487(5) Uani 1 1 d . . .
H21A H 0.1828 0.9145 0.4003 0.073 Uiso 1 1 calc R . .
H21B H 0.2013 0.9418 0.2785 0.073 Uiso 1 1 calc R . .
H21C H 0.2534 0.7963 0.3353 0.073 Uiso 1 1 calc R . .
C22 C -0.0866(2) 0.9500(2) 0.36486(16) 0.0428(4) Uani 1 1 d . . .
H22A H -0.0838 0.9892 0.4246 0.064 Uiso 1 1 calc R . .
H22B H -0.1829 0.9210 0.3732 0.064 Uiso 1 1 calc R . .
H22C H -0.0645 1.0183 0.3027 0.064 Uiso 1 1 calc R . .
C23 C -0.0071(2) 0.7194(2) 0.45752(15) 0.0457(5) Uani 1 1 d . . .
H23A H -0.0049 0.7626 0.5155 0.069 Uiso 1 1 calc R . .
H23B H 0.0651 0.6411 0.4537 0.069 Uiso 1 1 calc R . .
H23C H -0.1030 0.6888 0.4671 0.069 Uiso 1 1 calc R . .
C24 C -0.4887(2) 0.81116(18) 0.49405(14) 0.0384(4) Uani 1 1 d . . .
H24A H -0.5426 0.9004 0.4841 0.058 Uiso 1 1 calc R . .
H24B H -0.3928 0.8225 0.5022 0.058 Uiso 1 1 calc R . .
H24C H -0.5404 0.7544 0.5556 0.058 Uiso 1 1 calc R . .

loop_
_atom_site_aniso_label
_atom_site_aniso_U_11
_atom_site_aniso_U_22
_atom_site_aniso_U_33
_atom_site_aniso_U_23
_atom_site_aniso_U_13
_atom_site_aniso_U_12
O1 0.0256(5) 0.0155(4) 0.0234(5) -0.0027(4) -0.0085(4) -0.0005(4)
N2 0.0209(6) 0.0149(5) 0.0228(6) -0.0018(4) -0.0076(5) -0.0034(4)
O2 0.0208(5) 0.0206(5) 0.0231(5) -0.0057(4) -0.0056(4) -0.0061(4)
Si2 0.0190(2) 0.0225(2) 0.0328(2) -0.00631(16) -0.00532(17) -0.00489(15)
O3 0.0407(6) 0.0223(5) 0.0254(5) -0.0077(4) -0.0054(5) -0.0039(4)
C3 0.0198(6) 0.0145(6) 0.0222(6) -0.0011(5) -0.0057(5) -0.0046(5)
O4 0.0303(6) 0.0339(6) 0.0214(5) -0.0006(4) -0.0057(4) -0.0079(5)
C4 0.0178(6) 0.0155(6) 0.0221(6) -0.0036(5) -0.0034(5) -0.0020(5)
C5 0.0236(7) 0.0177(6) 0.0218(6) -0.0035(5) -0.0071(5) -0.0027(5)
C6 0.0266(7) 0.0176(6) 0.0205(6) -0.0022(5) -0.0065(5) -0.0034(5)
C7 0.0205(6) 0.0214(6) 0.0220(6) -0.0042(5) -0.0042(5) -0.0046(5)
C8 0.0247(7) 0.0189(6) 0.0288(7) -0.0010(5) -0.0098(6) -0.0021(5)
C9 0.0224(7) 0.0178(6) 0.0228(6) -0.0038(5) -0.0055(5) -0.0042(5)
C10 0.0229(7) 0.0213(6) 0.0259(7) -0.0062(5) -0.0049(6) -0.0033(5)
C11 0.0264(7) 0.0285(7) 0.0277(7) -0.0030(6) -0.0064(6) -0.0113(6)
C12 0.0368(9) 0.0228(7) 0.0310(8) 0.0010(6) -0.0144(7) -0.0114(6)
C13 0.0353(8) 0.0166(6) 0.0418(9) -0.0048(6) -0.0150(7) -0.0016(6)
C14 0.0249(7) 0.0199(6) 0.0338(8) -0.0072(6) -0.0076(6) -0.0026(5)
C15 0.0334(8) 0.0268(7) 0.0229(7) -0.0031(6) -0.0015(6) -0.0079(6)
C16 0.0382(9) 0.0228(7) 0.0316(8) -0.0023(6) -0.0157(7) 0.0017(6)
C17 0.0261(8) 0.0289(7) 0.0355(8) -0.0057(6) -0.0131(6) -0.0064(6)
C18 0.0249(8) 0.0361(9) 0.0851(16) -0.0238(10) -0.0099(9) 0.0021(7)
C19 0.0349(9) 0.0448(10) 0.0336(9) -0.0041(7) -0.0001(7) -0.0186(8)
C20 0.0218(7) 0.0215(6) 0.0216(6) -0.0033(5) -0.0004(5) -0.0083(5)
C21 0.0378(10) 0.0574(12) 0.0621(13) -0.0183(10) -0.0188(9) -0.0180(9)
C22 0.0475(11) 0.0403(10) 0.0481(11) -0.0212(8) -0.0177(9) 0.0022(8)
C23 0.0578(12) 0.0501(11) 0.0358(9) 0.0011(8) -0.0238(9) -0.0151(9)
C24 0.0557(11) 0.0288(8) 0.0317(8) -0.0141(7) -0.0041(8) -0.0061(8)

loop_
_geom_bond_atom_site_label_1
_geom_bond_atom_site_label_2
_geom_bond_distance
_geom_bond_site_symmetry_2
_geom_bond_publ_flag
O1 C6 1.4506(17) . ?
O1 N2 1.4605(14) . ?
N2 O2 1.4329(14) . ?
N2 C3 1.5026(16) . ?
O2 Si2 1.6870(11) . ?
Si2 C19 1.8575(18) . ?
Si2 C18 1.8595(19) . ?
Si2 C17 1.8758(17) . ?
O3 C20 1.3498(18) . ?
O3 C24 1.440(2) . ?
C3 C8 1.5310(18) . ?
C3 C7 1.535(2) . ?
C3 C4 1.5650(18) . ?
O4 C20 1.2086(17) . ?
C4 C9 1.5230(18) . ?
C4 C5 1.5389(18) . ?
C5 C6 1.5310(18) . ?
C6 C16 1.5242(19) . ?
C6 C15 1.526(2) . ?
C7 C20 1.5037(19) . ?
C9 C14 1.392(2) . ?
C9 C10 1.401(2) . ?
C10 C11 1.3923(19) . ?
C11 C12 1.389(2) . ?
C12 C13 1.382(2) . ?
C13 C14 1.392(2) . ?
C17 C22 1.532(2) . ?
C17 C23 1.538(2) . ?
C17 C21 1.539(2) . ?
